data_4333140
loop_
_publ_author_name
'Evans, William J.'
'Rego, Daniel B.'
'Ziller, Joseph W.'

_publ_section_title
;
 Synthesis, Structure, and15N NMR Studies of Paramagnetic Lanthanide
 Complexes Obtained by Reduction of Dinitrogen
;
_journal_issue 26
_journal_name_full 'Inorganic Chemistry'
_journal_page_first 10790
_journal_page_last 10798
_journal_paper_doi 10.1021/ic061485g
_journal_volume 45
_journal_year 2006
_chemical_formula_sum 'C40 H60 Ce2 O'
_chemical_formula_weight 837.12
_chemical_name_systematic
; 
 ? 
;
_space_group_IT_number 121
_symmetry_cell_setting tetragonal
_symmetry_space_group_name_Hall 'I -4 2'
_symmetry_space_group_name_H-M 'I -4 2 m'
_atom_sites_solution_hydrogens geom
_atom_sites_solution_primary direct
_atom_sites_solution_secondary difmap
_audit_creation_method SHELXTL
_cell_angle_alpha 90.00
_cell_angle_beta 90.00
_cell_angle_gamma 90.00
_cell_formula_units_Z 2
_cell_length_a 11.4716(6)
_cell_length_b 11.4716(6)
_cell_length_c 14.2381(15)
_cell_measurement_temperature 163(2)
_cell_volume 1873.7(2)
_computing_cell_refinement 'Bruker SMART/SAINT'
_computing_data_collection 'Bruker SMART'
_computing_data_reduction 'Bruker SAINT'
_computing_molecular_graphics 'Bruker SHELXTL'
_computing_publication_material 'Bruker SHELXTL'
_computing_structure_refinement 'Bruker SHELXTL'
_computing_structure_solution 'Bruker SHELXTL'
_diffrn_ambient_temperature 163(2)
_diffrn_measured_fraction_theta_full 1.000
_diffrn_measured_fraction_theta_max 1.000
_diffrn_measurement_device_type 'CCD area detector'
_diffrn_measurement_method 'phi and omega scans'
_diffrn_radiation_monochromator graphite
_diffrn_radiation_source 'normal-focus sealed tube'
_diffrn_radiation_type MoK\a
_diffrn_radiation_wavelength 0.71073
_diffrn_reflns_av_R_equivalents 0.0303
_diffrn_reflns_av_sigmaI/netI 0.0182
_diffrn_reflns_limit_h_max 14
_diffrn_reflns_limit_h_min -14
_diffrn_reflns_limit_k_max 15
_diffrn_reflns_limit_k_min -14
_diffrn_reflns_limit_l_max 18
_diffrn_reflns_limit_l_min -18
_diffrn_reflns_number 9060
_diffrn_reflns_theta_full 28.33
_diffrn_reflns_theta_max 28.33
_diffrn_reflns_theta_min 2.28
_diffrn_standards_decay_% '< 1.0'
_diffrn_standards_interval_count 'initial 50 frames recollected'
_diffrn_standards_number '50 frames'
_exptl_absorpt_coefficient_mu 2.426
_exptl_absorpt_correction_T_max 0.8883
_exptl_absorpt_correction_T_min 0.6425
_exptl_absorpt_correction_type multi-scan
_exptl_absorpt_process_details 'Bruker SADABS'
_exptl_crystal_colour green
_exptl_crystal_density_diffrn 1.484
_exptl_crystal_density_meas ?
_exptl_crystal_density_method 'not measured'
_exptl_crystal_description plate
_exptl_crystal_F_000 848
_exptl_crystal_size_max 0.20
_exptl_crystal_size_mid 0.20
_exptl_crystal_size_min 0.05
_refine_diff_density_max 0.956
_refine_diff_density_min -0.385
_refine_diff_density_rms 0.065
_refine_ls_abs_structure_details 'Flack H D (1983), Acta Cryst. A39, 876-881'
_refine_ls_abs_structure_Flack 0.39(2)
_refine_ls_extinction_method none
_refine_ls_goodness_of_fit_ref 1.112
_refine_ls_hydrogen_treatment constr
_refine_ls_matrix_type full
_refine_ls_number_parameters 59
_refine_ls_number_reflns 1247
_refine_ls_number_restraints 0
_refine_ls_restrained_S_all 1.112
_refine_ls_R_factor_all 0.0198
_refine_ls_R_factor_gt 0.0170
_refine_ls_shift/su_max 0.004
_refine_ls_shift/su_mean 0.000
_refine_ls_structure_factor_coef Fsqd
_refine_ls_weighting_details 'calc w=1/[\s^2^(Fo^2^)+(0.0208P)^2^+1.2270P] where P=(Fo^2^+2Fc^2^)/3'
_refine_ls_weighting_scheme calc
_refine_ls_wR_factor_gt 0.0402
_refine_ls_wR_factor_ref 0.0417
_reflns_number_gt 1188
_reflns_number_total 1247
_reflns_threshold_expression >2sigma(I)
_cod_data_source_file ic061485gsup7.cif
_cod_data_source_block dbr25
_cod_depositor_comments
;
The following automatic conversions were performed:

'_symmetry_cell_setting' value 'Tetragonal' changed to 'tetragonal'
according to /home/saulius/struct/CIF-dictionaries/cif_core.dic
dictionary named 'cif_core.dic' version 2.4.2 from 2011-04-26.

Automatic conversion script
Id: cif_fix_values 1891 2012-01-12 08:04:46Z andrius 

The following automatic conversions were performed:

'_exptl_crystal_density_meas' value 'n/a' was changed to '?' - the
value is perceived as not measured.

Automatic conversion script
Id: cif_fix_values 3008 2015-01-20 13:52:24Z robertas 
;
_cod_original_sg_symbol_H-M I-42m
_cod_database_code 4333140

loop_
_symmetry_equiv_pos_as_xyz
'x, y, z'
'-x, -y, z'
'y, -x, -z'
'-y, x, -z'
'-x, y, -z'
'x, -y, -z'
'-y, -x, z'
'y, x, z'
'x+1/2, y+1/2, z+1/2'
'-x+1/2, -y+1/2, z+1/2'
'y+1/2, -x+1/2, -z+1/2'
'-y+1/2, x+1/2, -z+1/2'
'-x+1/2, y+1/2, -z+1/2'
'x+1/2, -y+1/2, -z+1/2'
'-y+1/2, -x+1/2, z+1/2'
'y+1/2, x+1/2, z+1/2'

loop_
_atom_site_label
_atom_site_type_symbol
_atom_site_fract_x
_atom_site_fract_y
_atom_site_fract_z
_atom_site_U_iso_or_equiv
_atom_site_adp_type
_atom_site_occupancy
_atom_site_symmetry_multiplicity
_atom_site_calc_flag
_atom_site_refinement_flags
Ce1 Ce 1.0000 1.0000 1.150338(13) 0.02260(7) Uani 1 4 d S
O1 O 1.0000 1.0000 1.0000 0.0304(8) Uani 1 8 d S
C1 C 0.82881(18) 0.82881(18) 1.1321(2) 0.0208(6) Uani 1 2 d S
C2 C 0.7758(2) 0.9169(2) 1.18733(17) 0.0226(4) Uani 1 1 d .
C3 C 0.82956(19) 0.9164(2) 1.27687(16) 0.0230(4) Uani 1 1 d .
C4 C 0.7936(2) 0.7936(2) 1.0337(2) 0.0282(7) Uani 1 2 d S
H4A H 0.8070 0.8588 0.9906 0.042 Uiso 0.50 1 calc PR
H4B H 0.7107 0.7727 1.0330 0.042 Uiso 0.50 1 calc PR
H4C H 0.8401 0.7264 1.0137 0.042 Uiso 0.50 1 calc PR
C5 C 0.67754(17) 0.9949(4) 1.15737(15) 0.0319(5) Uani 1 1 d .
H5A H 0.6935 1.0749 1.1778 0.048 Uiso 1 1 calc R
H5B H 0.6047 0.9677 1.1859 0.048 Uiso 1 1 calc R
H5C H 0.6703 0.9930 1.0888 0.048 Uiso 1 1 calc R
C6 C 0.7909(2) 0.9889(3) 1.35980(16) 0.0332(5) Uani 1 1 d .
H6A H 0.7176 0.9577 1.3847 0.050 Uiso 1 1 calc R
H6B H 0.7793 1.0698 1.3397 0.050 Uiso 1 1 calc R
H6C H 0.8509 0.9862 1.4088 0.050 Uiso 1 1 calc R

loop_
_atom_site_aniso_label
_atom_site_aniso_U_11
_atom_site_aniso_U_22
_atom_site_aniso_U_33
_atom_site_aniso_U_23
_atom_site_aniso_U_13
_atom_site_aniso_U_12
Ce1 0.02563(9) 0.02563(9) 0.01655(10) 0.000 0.000 -0.00947(15)
O1 0.0385(13) 0.0385(13) 0.0142(16) 0.000 0.000 0.000
C1 0.0191(8) 0.0191(8) 0.0243(16) 0.0007(8) 0.0007(8) -0.0031(11)
C2 0.0184(10) 0.0238(11) 0.0257(11) 0.0016(9) 0.0040(8) -0.0017(9)
C3 0.0250(11) 0.0221(10) 0.0220(11) -0.0016(9) 0.0061(9) -0.0052(9)
C4 0.0310(10) 0.0310(10) 0.0227(15) -0.0020(8) -0.0020(8) -0.0063(13)
C5 0.0267(9) 0.0334(11) 0.0356(11) 0.006(3) 0.0046(8) 0.0047(14)
C6 0.0374(11) 0.0337(15) 0.0285(10) -0.0058(16) 0.0117(8) -0.0061(13)

loop_
_atom_type_symbol
_atom_type_description
_atom_type_scat_dispersion_real
_atom_type_scat_dispersion_imag
_atom_type_scat_source
C C 0.0033 0.0016 'International Tables Vol C Tables 4.2.6.8 and 6.1.1.4'
H H 0.0000 0.0000 'International Tables Vol C Tables 4.2.6.8 and 6.1.1.4'
O O 0.0106 0.0060 'International Tables Vol C Tables 4.2.6.8 and 6.1.1.4'
Ce Ce -0.2486 2.6331 'International Tables Vol C Tables 4.2.6.8 and 6.1.1.4'

loop_
_geom_angle_atom_site_label_1
_geom_angle_atom_site_label_2
_geom_angle_atom_site_label_3
_geom_angle
_geom_angle_site_symmetry_1
_geom_angle_site_symmetry_3
Cnt Ce1 O1 110.3 . .
Cnt Ce1 Cnt 139.4 . .
O1 Ce1 C1 84.67(7) . .
O1 Ce1 C1 84.67(7) . 2_775
C1 Ce1 C1 169.34(13) . 2_775
O1 Ce1 C2 100.87(5) . 2_775
C1 Ce1 C2 154.98(5) . 2_775
C1 Ce1 C2 29.41(6) 2_775 2_775
O1 Ce1 C2 100.87(5) . .
C1 Ce1 C2 29.41(6) . .
C1 Ce1 C2 154.98(5) 2_775 .
C2 Ce1 C2 158.26(10) 2_775 .
O1 Ce1 C2 100.87(5) . 7_775
C1 Ce1 C2 154.98(5) . 7_775
C1 Ce1 C2 29.41(6) 2_775 7_775
C2 Ce1 C2 48.38(10) 2_775 7_775
C2 Ce1 C2 126.38(10) . 7_775
O1 Ce1 C2 100.87(5) . 8
C1 Ce1 C2 29.41(6) . 8
C1 Ce1 C2 154.98(5) 2_775 8
C2 Ce1 C2 126.38(10) 2_775 8
C2 Ce1 C2 48.38(10) . 8
C2 Ce1 C2 158.26(10) 7_775 8
O1 Ce1 C3 129.60(5) . .
C1 Ce1 C3 48.19(8) . .
C1 Ce1 C3 141.73(8) 2_775 .
C2 Ce1 C3 129.24(7) 2_775 .
C2 Ce1 C3 29.19(7) . .
C2 Ce1 C3 115.36(7) 7_775 .
C2 Ce1 C3 48.03(7) 8 .
O1 Ce1 C3 129.60(5) . 8
C1 Ce1 C3 48.19(8) . 8
C1 Ce1 C3 141.73(8) 2_775 8
C2 Ce1 C3 115.36(7) 2_775 8
C2 Ce1 C3 48.03(7) . 8
C2 Ce1 C3 129.24(7) 7_775 8
C2 Ce1 C3 29.19(7) 8 8
C3 Ce1 C3 28.87(9) . 8
O1 Ce1 C3 129.60(5) . 2_775
C1 Ce1 C3 141.73(8) . 2_775
C1 Ce1 C3 48.19(8) 2_775 2_775
C2 Ce1 C3 29.19(7) 2_775 2_775
C2 Ce1 C3 129.24(7) . 2_775
C2 Ce1 C3 48.03(7) 7_775 2_775
C2 Ce1 C3 115.36(7) 8 2_775
C3 Ce1 C3 100.80(9) . 2_775
C3 Ce1 C3 93.61(9) 8 2_775
O1 Ce1 C3 129.60(5) . 7_775
C1 Ce1 C3 141.73(8) . 7_775
C1 Ce1 C3 48.19(8) 2_775 7_775
C2 Ce1 C3 48.03(7) 2_775 7_775
C2 Ce1 C3 115.36(7) . 7_775
C2 Ce1 C3 29.19(7) 7_775 7_775
C2 Ce1 C3 129.24(7) 8 7_775
C3 Ce1 C3 93.61(9) . 7_775
C3 Ce1 C3 100.79(9) 8 7_775
C3 Ce1 C3 28.87(9) 2_775 7_775
Ce1 O1 Ce1 180.0 3_577 .
C2 C1 C2 107.7(3) . 8
C2 C1 C4 126.12(14) . .
C2 C1 C4 126.12(14) 8 .
C2 C1 Ce1 75.42(15) . .
C2 C1 Ce1 75.42(15) 8 .
C4 C1 Ce1 117.5(2) . .
C3 C2 C1 108.1(2) . .
C3 C2 C5 125.8(2) . .
C1 C2 C5 126.1(2) . .
C3 C2 Ce1 76.73(13) . .
C1 C2 Ce1 75.17(15) . .
C5 C2 Ce1 115.76(17) . .
C3 C3 C2 108.09(14) 8 .
C3 C3 C6 126.62(15) 8 .
C2 C3 C6 125.0(2) . .
C3 C3 Ce1 75.56(5) 8 .
C2 C3 Ce1 74.08(12) . .
C6 C3 Ce1 120.97(17) . .

loop_
_geom_bond_atom_site_label_1
_geom_bond_atom_site_label_2
_geom_bond_distance
_geom_bond_site_symmetry_2
Ce1 Cnt 2.534 .
Ce1 O1 2.1405(3) .
Ce1 C1 2.789(3) .
Ce1 C1 2.789(3) 2_775
Ce1 C2 2.793(2) 2_775
Ce1 C2 2.793(2) .
Ce1 C2 2.793(2) 7_775
Ce1 C2 2.793(2) 8
Ce1 C3 2.826(2) .
Ce1 C3 2.826(2) 8
Ce1 C3 2.826(2) 2_775
Ce1 C3 2.826(2) 7_775
O1 Ce1 2.1405(3) 3_577
C1 C2 1.417(3) .
C1 C2 1.417(3) 8
C1 C4 1.513(5) .
C2 C3 1.416(3) .
C2 C5 1.501(4) .
C3 C3 1.409(5) 8
C3 C6 1.510(3) .
